data_8105430
loop_
_publ_author_name
'Lo, Kong Mun'
'Lee, See Mun'
'Tiekink, Edward R.T.'

_publ_section_title
;
 Crystal structure of dichlorido-bis(dimethyl
 sulphoxide-\kO)-bis(4-methylbenzyl-\kC 1)tin(IV), C20H30Cl2O2S2Sn
;
_journal_issue 5
_journal_name_full 'Zeitschrift f\"ur Kristallographie - New Crystal Structures'
_journal_page_first 1235
_journal_page_last 1237
_journal_paper_doi 10.1515/ncrs-2020-0282
_journal_volume 235
_journal_year 2020
_chemical_formula_moiety 'C20 H30 Cl2 O2 S2 Sn'
_chemical_formula_sum 'C20 H30 Cl2 O2 S2 Sn'
_chemical_formula_weight 556.15
_space_group_crystal_system monoclinic
_space_group_IT_number 14
_space_group_name_Hall '-P 2yn'
_space_group_name_H-M_alt 'P 1 21/n 1'
_atom_sites_solution_hydrogens geom
_atom_sites_solution_primary direct
_atom_sites_solution_secondary difmap
_audit_creation_method SHELXL-2018/3
_cell_angle_alpha 90
_cell_angle_beta 110.864(2)
_cell_angle_gamma 90
_cell_formula_units_Z 2
_cell_length_a 8.24300(10)
_cell_length_b 13.74710(10)
_cell_length_c 11.1619(2)
_cell_measurement_reflns_used 11380
_cell_measurement_temperature 100(2)
_cell_measurement_theta_max 76.2250
_cell_measurement_theta_min 5.3070
_cell_volume 1181.90(3)
_computing_cell_refinement 'CrysAlisPro [1]'
_computing_data_collection 'CrysAlisPro [1]'
_computing_data_reduction 'CrysAlisPro [1]'
_computing_molecular_graphics 'ORTEP-3 for Windows [4]'
_computing_publication_material 'SHELXL-2018/3 [3]'
_computing_structure_refinement 'SHELXL-2018/3 [3]'
_computing_structure_solution 'SHELXT 2014/5 [2]'
_diffrn_ambient_temperature 100(2)
_diffrn_detector_area_resol_mean 5.2558
_diffrn_measured_fraction_theta_full 0.995
_diffrn_measured_fraction_theta_max 0.995
_diffrn_measurement_device_type 'XtaLAB Synergy, Dualflex, AtlasS2'
_diffrn_measurement_method '\w scans'
_diffrn_radiation_type CuK\a
_diffrn_radiation_wavelength 1.54184
_diffrn_reflns_av_R_equivalents 0.0199
_diffrn_reflns_av_unetI/netI 0.0113
_diffrn_reflns_Laue_measured_fraction_full 0.995
_diffrn_reflns_Laue_measured_fraction_max 0.995
_diffrn_reflns_limit_h_max 9
_diffrn_reflns_limit_h_min -9
_diffrn_reflns_limit_k_max 16
_diffrn_reflns_limit_k_min -11
_diffrn_reflns_limit_l_max 13
_diffrn_reflns_limit_l_min -13
_diffrn_reflns_number 14266
_diffrn_reflns_point_group_measured_fraction_full 0.995
_diffrn_reflns_point_group_measured_fraction_max 0.995
_diffrn_reflns_theta_full 67.065
_diffrn_reflns_theta_max 67.065
_diffrn_reflns_theta_min 5.324
_diffrn_source 'micro-focus sealed X-ray tube'
_exptl_absorpt_coefficient_mu 12.428
_exptl_absorpt_correction_T_max 1.000
_exptl_absorpt_correction_T_min 0.759
_exptl_absorpt_correction_type gaussian
_exptl_absorpt_process_details 'CrysAlisPro [1]'
_exptl_crystal_colour colourless
_exptl_crystal_density_diffrn 1.563
_exptl_crystal_description prism
_exptl_crystal_F_000 564
_exptl_crystal_size_max 0.118
_exptl_crystal_size_mid 0.106
_exptl_crystal_size_min 0.051
_refine_diff_density_max 0.388
_refine_diff_density_min -0.507
_refine_diff_density_rms 0.069
_refine_ls_extinction_coef .
_refine_ls_extinction_method none
_refine_ls_goodness_of_fit_ref 1.073
_refine_ls_hydrogen_treatment constr
_refine_ls_matrix_type full
_refine_ls_number_parameters 127
_refine_ls_number_reflns 2105
_refine_ls_number_restraints 0
_refine_ls_restrained_S_all 1.073
_refine_ls_R_factor_all 0.0168
_refine_ls_R_factor_gt 0.0164
_refine_ls_shift/su_max 0.001
_refine_ls_shift/su_mean 0.000
_refine_ls_structure_factor_coef Fsqd
_refine_ls_weighting_details 'w=1/[\s^2^(Fo^2^)+(0.0264P)^2^+0.5681P] where P=(Fo^2^+2Fc^2^)/3'
_refine_ls_weighting_scheme calc
_refine_ls_wR_factor_gt 0.0441
_refine_ls_wR_factor_ref 0.0445
_reflns_Friedel_coverage 0.000
_reflns_Friedel_fraction_full .
_reflns_Friedel_fraction_max .
_reflns_number_gt 2051
_reflns_number_total 2105
_reflns_threshold_expression 'I > 2\s(I)'
_cod_data_source_file suppl_ncrs-2020-0282_suppl.cif
_cod_data_source_block shelx
_cod_original_sg_symbol_H-M 'P 21/n'
_cod_database_code 8105430
_shelx_shelxl_version_number 2018/3
_shelx_space_group_comment
;
The symmetry employed for this shelxl refinement is uniquely defined
by the following loop, which should always be used as a source of
symmetry information in preference to the above space-group names.
They are only intended as comments.
;
_shelx_estimated_absorpt_t_min 0.322
_shelx_estimated_absorpt_t_max 0.570

loop_
_space_group_symop_operation_xyz
'x, y, z'
'-x+1/2, y+1/2, -z+1/2'
'-x, -y, -z'
'x-1/2, -y-1/2, z-1/2'

loop_
_atom_site_label
_atom_site_type_symbol
_atom_site_fract_x
_atom_site_fract_y
_atom_site_fract_z
_atom_site_U_iso_or_equiv
_atom_site_adp_type
_atom_site_occupancy
_atom_site_site_symmetry_order
_atom_site_calc_flag
_atom_site_refinement_flags_posn
_atom_site_refinement_flags_adp
_atom_site_refinement_flags_occupancy
_atom_site_disorder_assembly
_atom_site_disorder_group
Sn Sn 0.500000 0.500000 0.500000 0.01157(7) Uani 1 2 d S . P . .
Cl1 Cl 0.32862(6) 0.49166(2) 0.25754(4) 0.01891(10) Uani 1 1 d . . . . .
S1 S 0.61206(5) 0.73651(3) 0.57748(3) 0.01483(10) Uani 1 1 d . . . . .
O1 O 0.56601(14) 0.65583(7) 0.47547(10) 0.0163(2) Uani 1 1 d . . . . .
C1 C 0.7390(2) 0.47050(12) 0.46739(15) 0.0164(3) Uani 1 1 d . . . . .
H1A H 0.739541 0.508839 0.392459 0.020 Uiso 1 1 calc R U . . .
H1B H 0.837803 0.492977 0.542868 0.020 Uiso 1 1 calc R U . . .
C2 C 0.76585(19) 0.36606(11) 0.44419(15) 0.0143(3) Uani 1 1 d . . . . .
C3 C 0.72325(19) 0.32899(11) 0.31983(15) 0.0150(3) Uani 1 1 d . . . . .
H3 H 0.685381 0.372134 0.248733 0.018 Uiso 1 1 calc R U . . .
C4 C 0.7355(2) 0.23017(11) 0.29892(15) 0.0158(3) Uani 1 1 d . . . . .
H4 H 0.706428 0.206786 0.213732 0.019 Uiso 1 1 calc R U . . .
C5 C 0.78993(19) 0.16469(11) 0.40094(16) 0.0166(3) Uani 1 1 d . . . . .
C6 C 0.8378(2) 0.20182(11) 0.52483(16) 0.0183(3) Uani 1 1 d . . . . .
H6 H 0.878969 0.158843 0.595950 0.022 Uiso 1 1 calc R U . . .
C7 C 0.8263(2) 0.30068(12) 0.54596(15) 0.0174(3) Uani 1 1 d . . . . .
H7 H 0.860264 0.324221 0.631407 0.021 Uiso 1 1 calc R U . . .
C8 C 0.7966(2) 0.05704(12) 0.37749(18) 0.0245(4) Uani 1 1 d . . . . .
H8A H 0.889091 0.043589 0.343838 0.037 Uiso 1 1 calc R U . . .
H8B H 0.684984 0.035752 0.315152 0.037 Uiso 1 1 calc R U . . .
H8C H 0.820100 0.021786 0.458239 0.037 Uiso 1 1 calc R U . . .
C9 C 0.8428(2) 0.73326(12) 0.64729(17) 0.0237(4) Uani 1 1 d . . . . .
H9A H 0.879513 0.671690 0.693232 0.035 Uiso 1 1 calc R U . . .
H9B H 0.883640 0.787595 0.707382 0.035 Uiso 1 1 calc R U . . .
H9C H 0.892229 0.738697 0.579663 0.035 Uiso 1 1 calc R U . . .
C10 C 0.5912(2) 0.84531(11) 0.48602(16) 0.0215(3) Uani 1 1 d . . . . .
H10A H 0.657895 0.838938 0.429217 0.032 Uiso 1 1 calc R U . . .
H10B H 0.635611 0.900485 0.544079 0.032 Uiso 1 1 calc R U . . .
H10C H 0.468594 0.856248 0.434541 0.032 Uiso 1 1 calc R U . . .

loop_
_atom_site_aniso_label
_atom_site_aniso_U_11
_atom_site_aniso_U_22
_atom_site_aniso_U_33
_atom_site_aniso_U_23
_atom_site_aniso_U_13
_atom_site_aniso_U_12
Sn 0.01400(10) 0.00873(9) 0.01166(10) -0.00075(4) 0.00416(7) 0.00018(4)
Cl1 0.0233(2) 0.0179(2) 0.0135(2) -0.00012(12) 0.00410(18) 0.00023(13)
S1 0.01623(19) 0.01223(18) 0.01705(19) -0.00285(14) 0.00718(15) -0.00303(13)
O1 0.0206(5) 0.0110(5) 0.0171(5) -0.0025(4) 0.0066(5) -0.0025(4)
C1 0.0157(8) 0.0146(7) 0.0204(8) -0.0018(7) 0.0084(6) -0.0014(6)
C2 0.0113(7) 0.0144(7) 0.0185(7) -0.0007(6) 0.0069(6) -0.0004(6)
C3 0.0146(7) 0.0154(7) 0.0154(7) 0.0026(6) 0.0057(6) 0.0009(6)
C4 0.0152(7) 0.0169(7) 0.0164(7) -0.0024(6) 0.0069(6) -0.0012(6)
C5 0.0144(7) 0.0141(7) 0.0230(8) 0.0010(6) 0.0088(6) 0.0008(6)
C6 0.0178(8) 0.0181(8) 0.0196(8) 0.0055(6) 0.0071(7) 0.0039(6)
C7 0.0159(8) 0.0205(8) 0.0153(8) -0.0017(6) 0.0049(6) 0.0010(6)
C8 0.0295(9) 0.0153(8) 0.0310(9) 0.0001(7) 0.0137(8) 0.0010(7)
C9 0.0177(8) 0.0239(9) 0.0255(9) -0.0018(7) 0.0029(7) -0.0034(7)
C10 0.0269(9) 0.0121(7) 0.0239(8) -0.0010(6) 0.0069(7) -0.0029(6)

loop_
_atom_type_symbol
_atom_type_description
_atom_type_scat_dispersion_real
_atom_type_scat_dispersion_imag
_atom_type_scat_source
C C 0.0181 0.0091 'International Tables Vol C Tables 4.2.6.8 and 6.1.1.4'
H H 0.0000 0.0000 'International Tables Vol C Tables 4.2.6.8 and 6.1.1.4'
Cl Cl 0.3639 0.7018 'International Tables Vol C Tables 4.2.6.8 and 6.1.1.4'
O O 0.0492 0.0322 'International Tables Vol C Tables 4.2.6.8 and 6.1.1.4'
S S 0.3331 0.5567 'International Tables Vol C Tables 4.2.6.8 and 6.1.1.4'
Sn Sn 0.0259 5.4591 'International Tables Vol C Tables 4.2.6.8 and 6.1.1.4'

loop_
_geom_angle_atom_site_label_1
_geom_angle_atom_site_label_2
_geom_angle_atom_site_label_3
_geom_angle
_geom_angle_site_symmetry_1
_geom_angle_site_symmetry_3
C1 Sn C1 180.0 . 3_666
C1 Sn O1 83.34(5) . .
C1 Sn O1 96.66(5) 3_666 .
C1 Sn O1 96.66(5) . 3_666
C1 Sn O1 83.34(5) 3_666 3_666
O1 Sn O1 180.0 . 3_666
C1 Sn Cl1 89.63(4) . 3_666
C1 Sn Cl1 90.37(4) 3_666 3_666
O1 Sn Cl1 91.12(3) . 3_666
O1 Sn Cl1 88.88(3) 3_666 3_666
C1 Sn Cl1 90.37(4) . .
C1 Sn Cl1 89.63(4) 3_666 .
O1 Sn Cl1 88.88(3) . .
O1 Sn Cl1 91.12(3) 3_666 .
Cl1 Sn Cl1 180.0 3_666 .
O1 S1 C9 104.45(7) . .
O1 S1 C10 103.47(7) . .
C9 S1 C10 98.15(8) . .
S1 O1 Sn 127.10(6) . .
C2 C1 Sn 114.23(10) . .
C2 C1 H1A 108.7 . .
Sn C1 H1A 108.7 . .
C2 C1 H1B 108.7 . .
Sn C1 H1B 108.7 . .
H1A C1 H1B 107.6 . .
C3 C2 C7 117.62(14) . .
C3 C2 C1 121.51(14) . .
C7 C2 C1 120.79(14) . .
C4 C3 C2 121.00(14) . .
C4 C3 H3 119.5 . .
C2 C3 H3 119.5 . .
C3 C4 C5 121.06(14) . .
C3 C4 H4 119.5 . .
C5 C4 H4 119.5 . .
C6 C5 C4 117.98(14) . .
C6 C5 C8 121.15(15) . .
C4 C5 C8 120.87(15) . .
C7 C6 C5 121.00(15) . .
C7 C6 H6 119.5 . .
C5 C6 H6 119.5 . .
C6 C7 C2 121.26(15) . .
C6 C7 H7 119.4 . .
C2 C7 H7 119.4 . .
C5 C8 H8A 109.5 . .
C5 C8 H8B 109.5 . .
H8A C8 H8B 109.5 . .
C5 C8 H8C 109.5 . .
H8A C8 H8C 109.5 . .
H8B C8 H8C 109.5 . .
S1 C9 H9A 109.5 . .
S1 C9 H9B 109.5 . .
H9A C9 H9B 109.5 . .
S1 C9 H9C 109.5 . .
H9A C9 H9C 109.5 . .
H9B C9 H9C 109.5 . .
S1 C10 H10A 109.5 . .
S1 C10 H10B 109.5 . .
H10A C10 H10B 109.5 . .
S1 C10 H10C 109.5 . .
H10A C10 H10C 109.5 . .
H10B C10 H10C 109.5 . .

loop_
_geom_bond_atom_site_label_1
_geom_bond_atom_site_label_2
_geom_bond_distance
_geom_bond_site_symmetry_2
Sn C1 2.1652(15) .
Sn C1 2.1652(15) 3_666
Sn O1 2.2508(10) .
Sn O1 2.2508(10) 3_666
Sn Cl1 2.5709(4) 3_666
Sn Cl1 2.5709(4) .
S1 O1 1.5372(11) .
S1 C9 1.7808(17) .
S1 C10 1.7842(16) .
C1 C2 1.489(2) .
C1 H1A 0.9900 .
C1 H1B 0.9900 .
C2 C3 1.401(2) .
C2 C7 1.394(2) .
C3 C4 1.388(2) .
C3 H3 0.9500 .
C4 C5 1.394(2) .
C4 H4 0.9500 .
C5 C6 1.393(2) .
C5 C8 1.507(2) .
C6 C7 1.388(2) .
C6 H6 0.9500 .
C7 H7 0.9500 .
C8 H8A 0.9800 .
C8 H8B 0.9800 .
C8 H8C 0.9800 .
C9 H9A 0.9800 .
C9 H9B 0.9800 .
C9 H9C 0.9800 .
C10 H10A 0.9800 .
C10 H10B 0.9800 .
C10 H10C 0.9800 .

loop_
_geom_torsion_atom_site_label_1
_geom_torsion_atom_site_label_2
_geom_torsion_atom_site_label_3
_geom_torsion_atom_site_label_4
_geom_torsion
_geom_torsion_site_symmetry_1
_geom_torsion_site_symmetry_2
_geom_torsion_site_symmetry_3
_geom_torsion_site_symmetry_4
C9 S1 O1 Sn 92.91(9) . . . .
C10 S1 O1 Sn -164.84(8) . . . .
Sn C1 C2 C3 97.26(15) . . . .
Sn C1 C2 C7 -79.42(16) . . . .
C7 C2 C3 C4 2.1(2) . . . .
C1 C2 C3 C4 -174.71(14) . . . .
C2 C3 C4 C5 0.3(2) . . . .
C3 C4 C5 C6 -2.4(2) . . . .
C3 C4 C5 C8 177.67(15) . . . .
C4 C5 C6 C7 2.1(2) . . . .
C8 C5 C6 C7 -177.95(15) . . . .
C5 C6 C7 C2 0.3(2) . . . .
C3 C2 C7 C6 -2.4(2) . . . .
C1 C2 C7 C6 174.46(14) . . . .
